data_7012679
loop_
_publ_author_name
'Sousa-Pedrares, Antonio'
'Romero, Jaime'
'Arturo Garc\'ia-V\'azquez, Jos\'e'
'Luz Dur\'an, Mar\'ia'
'Casanova, Isabel'
'Sousa, Antonio'

_publ_section_title
;
 Electrochemical synthesis and structural characterisation of zinc,
 cadmium and mercury complexes of heterocyclic bidentate ligands (N, S)
;
_journal_issue 7
_journal_name_full 'Dalton Transactions'
_journal_page_first 1379
_journal_page_last 1388
_journal_paper_doi 10.1039/b300133b
_journal_year 2003
_chemical_formula_sum 'C11 H7 F3 N2 S Zn0.5'
_chemical_formula_weight 288.93
_chemical_name_systematic ?
_space_group_IT_number 13
_symmetry_cell_setting monoclinic
_symmetry_space_group_name_Hall '-P 2yc'
_symmetry_space_group_name_H-M 'P 1 2/c 1'
_atom_sites_solution_hydrogens geom
_atom_sites_solution_primary direct
_atom_sites_solution_secondary difmap
_audit_creation_method SHELXL-97
_cell_angle_alpha 90.00
_cell_angle_beta 97.060(3)
_cell_angle_gamma 90.00
_cell_formula_units_Z 4
_cell_length_a 6.5755(11)
_cell_length_b 8.3861(14)
_cell_length_c 20.449(3)
_cell_measurement_reflns_used 950
_cell_measurement_temperature 293(2)
_cell_measurement_theta_max 26.35
_cell_measurement_theta_min 2.43
_cell_volume 1119.1(3)
_computing_cell_refinement 'BRUKER Smart'
_computing_data_collection 'BRUKER Smart'
_computing_structure_refinement 'SHELXL-97 (Sheldrick, 1997)'
_computing_structure_solution 'SHELXS-97 (Sheldrick, 1990)'
_diffrn_ambient_temperature 293(2)
_diffrn_measured_fraction_theta_full 0.989
_diffrn_measured_fraction_theta_max 0.989
_diffrn_measurement_device_type 'Smart-CCD-1000 BRUKER'
_diffrn_measurement_method 'omega scans'
_diffrn_radiation_monochromator graphite
_diffrn_radiation_source 'fine-focus sealed tube'
_diffrn_radiation_type MoK\a
_diffrn_radiation_wavelength 0.71073
_diffrn_reflns_av_R_equivalents 0.0000
_diffrn_reflns_av_sigmaI/netI 0.0273
_diffrn_reflns_limit_h_max 8
_diffrn_reflns_limit_h_min -8
_diffrn_reflns_limit_k_max 10
_diffrn_reflns_limit_k_min 0
_diffrn_reflns_limit_l_max 25
_diffrn_reflns_limit_l_min 0
_diffrn_reflns_number 2287
_diffrn_reflns_theta_full 26.41
_diffrn_reflns_theta_max 26.41
_diffrn_reflns_theta_min 2.01
_exptl_absorpt_coefficient_mu 1.353
_exptl_absorpt_correction_T_max 0.8331
_exptl_absorpt_correction_T_min 0.7198
_exptl_absorpt_correction_type SADABS
_exptl_crystal_colour Colourless
_exptl_crystal_density_diffrn 1.715
_exptl_crystal_density_method 'not measured'
_exptl_crystal_description Prism
_exptl_crystal_F_000 580
_exptl_crystal_size_max 0.26
_exptl_crystal_size_mid 0.15
_exptl_crystal_size_min 0.14
_refine_diff_density_max 0.276
_refine_diff_density_min -0.289
_refine_diff_density_rms 0.048
_refine_ls_extinction_method none
_refine_ls_goodness_of_fit_ref 0.985
_refine_ls_hydrogen_treatment mixed
_refine_ls_matrix_type full
_refine_ls_number_parameters 159
_refine_ls_number_reflns 2287
_refine_ls_number_restraints 0
_refine_ls_restrained_S_all 0.985
_refine_ls_R_factor_all 0.0464
_refine_ls_R_factor_gt 0.0291
_refine_ls_shift/su_max 0.000
_refine_ls_shift/su_mean 0.000
_refine_ls_structure_factor_coef Fsqd
_refine_ls_weighting_details 'calc w=1/[\s^2^(Fo^2^)+(0.0410P)^2^+0.0000P] where P=(Fo^2^+2Fc^2^)/3'
_refine_ls_weighting_scheme calc
_refine_ls_wR_factor_gt 0.0697
_refine_ls_wR_factor_ref 0.0758
_reflns_number_gt 1667
_reflns_number_total 2287
_reflns_threshold_expression >2sigma(I)
_cod_data_source_file b300133b.txt
_cod_data_source_block '[Zn(5-CF3-pyS)2(bipy)]'
_cod_depositor_comments
;
The following automatic conversions were performed:
'_symmetry_cell_setting' value 'Monoclinic' changed to 'monoclinic'
according to '/home/saulius/struct/CIF-dictionaries/cif_core.dic'
dictionary named 'cif_core.dic' version 2.4.1 from 2010-06-29.

Automatic conversion script
Id: cif_fix_enum 1527 2010-12-29 10:47:43Z saulius 
;
_cod_original_sg_symbol_H-M 'P 2/c'
_cod_original_formula_sum 'C11 H7 F3 N2 S Zn0.50'
_cod_database_code 7012679

loop_
_symmetry_equiv_pos_as_xyz
'x, y, z'
'-x, y, -z+1/2'
'-x, -y, -z'
'x, -y, z-1/2'

loop_
_atom_site_label
_atom_site_type_symbol
_atom_site_fract_x
_atom_site_fract_y
_atom_site_fract_z
_atom_site_U_iso_or_equiv
_atom_site_adp_type
_atom_site_occupancy
_atom_site_symmetry_multiplicity
_atom_site_calc_flag
_atom_site_refinement_flags
_atom_site_disorder_assembly
_atom_site_disorder_group
Zn1 Zn 1.0000 0.06797(4) 0.2500 0.04570(14) Uani 1 2 d S . .
S1 S 0.73864(9) -0.07441(7) 0.19054(3) 0.05006(17) Uani 1 1 d . . .
F1 F 1.1345(2) -0.2856(2) -0.07941(7) 0.0931(6) Uani 1 1 d . . .
F2 F 1.3761(3) -0.1412(2) -0.03228(8) 0.0839(5) Uani 1 1 d . . .
F3 F 1.3536(2) -0.38205(18) -0.00465(8) 0.0749(5) Uani 1 1 d . . .
N1 N 1.0710(3) -0.0691(2) 0.12925(9) 0.0463(5) Uani 1 1 d . . .
N2 N 0.8477(3) 0.2634(2) 0.28625(8) 0.0398(4) Uani 1 1 d . . .
C1 C 0.8809(3) -0.1296(3) 0.12837(11) 0.0440(5) Uani 1 1 d . . .
C2 C 0.8025(4) -0.2330(3) 0.07819(13) 0.0569(6) Uani 1 1 d . . .
H2 H 0.6723 -0.2759 0.0785 0.068 Uiso 1 1 calc R . .
C3 C 0.9140(4) -0.2717(3) 0.02892(13) 0.0579(7) Uani 1 1 d . . .
H3 H 0.8604 -0.3400 -0.0047 0.070 Uiso 1 1 calc R . .
C4 C 1.1089(3) -0.2082(3) 0.02924(11) 0.0463(5) Uani 1 1 d . . .
C5 C 1.1787(3) -0.1094(3) 0.08083(12) 0.0480(6) Uani 1 1 d . . .
H5 H 1.3102 -0.0679 0.0819 0.058 Uiso 1 1 calc R . .
C6 C 1.2390(4) -0.2525(3) -0.02124(13) 0.0555(6) Uani 1 1 d . . .
C7 C 0.6867(4) 0.2547(3) 0.32044(12) 0.0514(6) Uani 1 1 d . . .
H7 H 0.6407 0.1547 0.3317 0.062 Uiso 1 1 calc R . .
C8 C 0.5868(4) 0.3875(3) 0.33948(12) 0.0598(7) Uani 1 1 d . . .
H8 H 0.4753 0.3777 0.3631 0.072 Uiso 1 1 calc R . .
C9 C 0.6546(4) 0.5343(3) 0.32304(13) 0.0622(7) Uani 1 1 d . . .
H9 H 0.5897 0.6259 0.3356 0.075 Uiso 1 1 calc R . .
C10 C 0.8201(4) 0.5463(3) 0.28773(12) 0.0521(6) Uani 1 1 d . . .
H10 H 0.8686 0.6455 0.2764 0.063 Uiso 1 1 calc R . .
C11 C 0.9123(3) 0.4072(2) 0.26962(10) 0.0381(5) Uani 1 1 d . . .

loop_
_atom_site_aniso_label
_atom_site_aniso_U_11
_atom_site_aniso_U_22
_atom_site_aniso_U_33
_atom_site_aniso_U_23
_atom_site_aniso_U_13
_atom_site_aniso_U_12
Zn1 0.0437(2) 0.0300(2) 0.0624(3) 0.000 0.00224(17) 0.000
S1 0.0447(3) 0.0468(4) 0.0587(4) -0.0054(3) 0.0064(3) -0.0041(2)
F1 0.0789(11) 0.1407(17) 0.0568(10) -0.0268(10) -0.0035(8) 0.0171(10)
F2 0.0997(13) 0.0689(11) 0.0901(12) -0.0028(9) 0.0396(10) -0.0091(9)
F3 0.0769(11) 0.0589(10) 0.0904(11) -0.0003(8) 0.0161(9) 0.0239(8)
N1 0.0466(11) 0.0375(10) 0.0540(11) -0.0060(9) 0.0029(9) -0.0042(8)
N2 0.0387(9) 0.0348(10) 0.0461(10) 0.0048(8) 0.0058(8) 0.0013(7)
C1 0.0429(13) 0.0338(12) 0.0530(13) -0.0006(10) -0.0032(10) 0.0013(9)
C2 0.0488(14) 0.0553(16) 0.0662(16) -0.0144(12) 0.0053(12) -0.0111(11)
C3 0.0562(15) 0.0527(15) 0.0621(16) -0.0183(12) -0.0042(13) -0.0060(12)
C4 0.0480(13) 0.0389(12) 0.0501(13) -0.0009(10) -0.0012(11) 0.0060(10)
C5 0.0424(13) 0.0422(13) 0.0590(15) -0.0040(11) 0.0043(11) -0.0028(10)
C6 0.0589(16) 0.0490(15) 0.0567(16) -0.0062(12) -0.0007(12) 0.0062(12)
C7 0.0490(13) 0.0522(15) 0.0537(14) 0.0114(11) 0.0089(11) -0.0001(11)
C8 0.0532(15) 0.073(2) 0.0554(15) 0.0020(13) 0.0175(12) 0.0138(13)
C9 0.0671(18) 0.0555(17) 0.0654(17) -0.0140(13) 0.0132(14) 0.0150(13)
C10 0.0607(16) 0.0356(13) 0.0604(15) -0.0075(10) 0.0090(12) 0.0026(10)
C11 0.0397(12) 0.0343(12) 0.0394(11) -0.0014(9) 0.0008(9) 0.0013(8)

loop_
_atom_type_symbol
_atom_type_description
_atom_type_scat_dispersion_real
_atom_type_scat_dispersion_imag
_atom_type_scat_source
C C 0.0033 0.0016 'International Tables Vol C Tables 4.2.6.8 and 6.1.1.4'
H H 0.0000 0.0000 'International Tables Vol C Tables 4.2.6.8 and 6.1.1.4'
N N 0.0061 0.0033 'International Tables Vol C Tables 4.2.6.8 and 6.1.1.4'
F F 0.0171 0.0103 'International Tables Vol C Tables 4.2.6.8 and 6.1.1.4'
S S 0.1246 0.1234 'International Tables Vol C Tables 4.2.6.8 and 6.1.1.4'
Zn Zn 0.2839 1.4301 'International Tables Vol C Tables 4.2.6.8 and 6.1.1.4'

loop_
_geom_angle_atom_site_label_1
_geom_angle_atom_site_label_2
_geom_angle_atom_site_label_3
_geom_angle
_geom_angle_site_symmetry_1
_geom_angle_site_symmetry_3
_geom_angle_publ_flag
N2 Zn1 N2 77.58(9) . 2_755 ?
N2 Zn1 S1 103.45(5) . . ?
N2 Zn1 S1 124.94(5) 2_755 . ?
N2 Zn1 S1 124.94(5) . 2_755 ?
N2 Zn1 S1 103.45(5) 2_755 2_755 ?
S1 Zn1 S1 117.80(3) . 2_755 ?
C1 S1 Zn1 95.18(7) . . ?
C5 N1 C1 118.20(19) . . ?
C11 N2 C7 118.55(18) . . ?
C11 N2 Zn1 115.70(14) . . ?
C7 N2 Zn1 125.61(14) . . ?
N1 C1 C2 120.2(2) . . ?
N1 C1 S1 118.29(16) . . ?
C2 C1 S1 121.52(17) . . ?
C3 C2 C1 120.8(2) . . ?
C2 C3 C4 119.2(2) . . ?
C5 C4 C3 117.1(2) . . ?
C5 C4 C6 121.6(2) . . ?
C3 C4 C6 121.2(2) . . ?
N1 C5 C4 124.5(2) . . ?
F1 C6 F2 106.3(2) . . ?
F1 C6 F3 105.7(2) . . ?
F2 C6 F3 103.8(2) . . ?
F1 C6 C4 113.6(2) . . ?
F2 C6 C4 113.9(2) . . ?
F3 C6 C4 112.6(2) . . ?
N2 C7 C8 122.6(2) . . ?
C9 C8 C7 118.7(2) . . ?
C8 C9 C10 119.7(2) . . ?
C9 C10 C11 118.5(2) . . ?
N2 C11 C10 121.9(2) . . ?
N2 C11 C11 115.47(11) . 2_755 ?
C10 C11 C11 122.61(14) . 2_755 ?

loop_
_geom_bond_atom_site_label_1
_geom_bond_atom_site_label_2
_geom_bond_distance
_geom_bond_site_symmetry_2
_geom_bond_publ_flag
Zn1 N2 2.1023(17) . ?
Zn1 N2 2.1023(17) 2_755 ?
Zn1 S1 2.3117(6) . ?
Zn1 S1 2.3117(6) 2_755 ?
S1 C1 1.731(2) . ?
F1 C6 1.328(3) . ?
F2 C6 1.336(3) . ?
F3 C6 1.342(3) . ?
N1 C5 1.330(3) . ?
N1 C1 1.347(3) . ?
N2 C11 1.336(2) . ?
N2 C7 1.341(3) . ?
C1 C2 1.393(3) . ?
C2 C3 1.356(3) . ?
C3 C4 1.387(3) . ?
C4 C5 1.375(3) . ?
C4 C6 1.467(3) . ?
C7 C8 1.374(3) . ?
C8 C9 1.365(4) . ?
C9 C10 1.382(3) . ?
C10 C11 1.386(3) . ?
C11 C11 1.484(4) 2_755 ?
